data_7159462
loop_
_publ_author_name
'Huang, Li'
'Han, Ying'
'Sun, Jing'
'Sun, Qiu'
'Yan, Chao-Guo'

_publ_section_title
;
 Tandem ring-opening and formal [3 + 2] cycloaddition of
 furo[2,3-<i>d</i>]pyrimidine-2,4-diones.
;
_journal_issue 29
_journal_name_full 'Organic &amp; biomolecular chemistry'
_journal_page_first 6028
_journal_page_last 6033
_journal_paper_doi 10.1039/d3ob00769c
_journal_volume 21
_journal_year 2023
_chemical_formula_moiety 'C43 H40 Cl N5 O5'
_chemical_formula_sum 'C43 H40 Cl N5 O5'
_chemical_formula_weight 742.25
_space_group_crystal_system triclinic
_space_group_IT_number 2
_space_group_name_Hall '-P 1'
_space_group_name_H-M_alt 'P -1'
_atom_sites_solution_hydrogens geom
_audit_creation_method SHELXL-2014/7
_audit_update_record
;
2023-05-08 deposited with the CCDC.	2023-07-06 downloaded from the CCDC.
;
_cell_angle_alpha 93.646(6)
_cell_angle_beta 106.656(6)
_cell_angle_gamma 116.853(5)
_cell_formula_units_Z 2
_cell_length_a 11.460(2)
_cell_length_b 11.710(2)
_cell_length_c 17.019(3)
_cell_measurement_reflns_used 4744
_cell_measurement_temperature 296(2)
_cell_measurement_theta_max 22.63
_cell_measurement_theta_min 2.28
_cell_volume 1901.7(6)
_computing_cell_refinement 'Bruker SAINT'
_computing_data_collection 'Bruker APEX2'
_computing_data_reduction 'Bruker SAINT'
_computing_molecular_graphics 'Bruker SHELXTL'
_computing_publication_material 'Bruker SHELXTL'
_computing_structure_refinement 'SHELXL-2014/7 (Sheldrick, 2014)'
_computing_structure_solution 'SHELXS-97 (Sheldrick 2008)'
_diffrn_ambient_temperature 296(2)
_diffrn_measured_fraction_theta_full 0.993
_diffrn_measured_fraction_theta_max 0.991
_diffrn_measurement_device_type 'Bruker APEX-II CCD'
_diffrn_measurement_method '\f and \w scans'
_diffrn_radiation_type MoK\a
_diffrn_radiation_wavelength 0.71073
_diffrn_reflns_av_unetI/netI 0.1344
_diffrn_reflns_Laue_measured_fraction_full 0.993
_diffrn_reflns_Laue_measured_fraction_max 0.991
_diffrn_reflns_limit_h_max 13
_diffrn_reflns_limit_h_min -14
_diffrn_reflns_limit_k_max 14
_diffrn_reflns_limit_k_min -14
_diffrn_reflns_limit_l_max 20
_diffrn_reflns_limit_l_min 0
_diffrn_reflns_number 7195
_diffrn_reflns_point_group_measured_fraction_full 0.993
_diffrn_reflns_point_group_measured_fraction_max 0.991
_diffrn_reflns_theta_full 25.242
_diffrn_reflns_theta_max 26.000
_diffrn_reflns_theta_min 2.285
_exptl_absorpt_coefficient_mu 0.153
_exptl_absorpt_correction_T_max 0.7456
_exptl_absorpt_correction_T_min 0.5658
_exptl_absorpt_correction_type multi-scan
_exptl_absorpt_process_details sadabs
_exptl_crystal_colour yellow
_exptl_crystal_density_diffrn 1.296
_exptl_crystal_description block
_exptl_crystal_F_000 780
_exptl_crystal_size_max 0.260
_exptl_crystal_size_mid 0.240
_exptl_crystal_size_min 0.220
_refine_diff_density_max 0.226
_refine_diff_density_min -0.245
_refine_diff_density_rms 0.054
_refine_ls_extinction_method none
_refine_ls_goodness_of_fit_ref 1.049
_refine_ls_hydrogen_treatment constr
_refine_ls_matrix_type full
_refine_ls_number_parameters 491
_refine_ls_number_reflns 7195
_refine_ls_number_restraints 0
_refine_ls_restrained_S_all 1.049
_refine_ls_R_factor_all 0.1853
_refine_ls_R_factor_gt 0.0867
_refine_ls_shift/su_max 0.000
_refine_ls_shift/su_mean 0.000
_refine_ls_structure_factor_coef Fsqd
_refine_ls_weighting_details 'w=1/[\s^2^(Fo^2^)+(0.0282P)^2^+2.3481P] where P=(Fo^2^+2Fc^2^)/3'
_refine_ls_weighting_scheme calc
_refine_ls_wR_factor_gt 0.1340
_refine_ls_wR_factor_ref 0.1684
_reflns_Friedel_coverage 0.000
_reflns_number_gt 4013
_reflns_number_total 7195
_reflns_threshold_expression 'I > 2\s(I)'
_cod_data_source_file d3ob00769c2.cif
_cod_data_source_block 5a
_cod_depositor_comments 'Adding full bibliography for 7159461--7159463.cif.'
_cod_original_cell_volume 1901.6(6)
_cod_database_code 7159462
_shelx_shelxl_version_number 2014/7
_shelx_space_group_comment
; 
The symmetry employed for this shelxl refinement is uniquely defined 
by the following loop, which should always be used as a source of 
symmetry information in preference to the above space-group names. 
They are only intended as comments. 
;
_shelx_estimated_absorpt_t_min 0.961
_shelx_estimated_absorpt_t_max 0.967

loop_
_space_group_symop_operation_xyz
'x, y, z'
'-x, -y, -z'

loop_
_atom_site_label
_atom_site_type_symbol
_atom_site_fract_x
_atom_site_fract_y
_atom_site_fract_z
_atom_site_U_iso_or_equiv
_atom_site_adp_type
_atom_site_occupancy
_atom_site_site_symmetry_order
_atom_site_calc_flag
_atom_site_refinement_flags_posn
_atom_site_refinement_flags_adp
_atom_site_refinement_flags_occupancy
_atom_site_disorder_assembly
_atom_site_disorder_group
C1 C 0.7069(7) 0.3991(7) 0.5222(4) 0.082(2) Uani 1 1 d . . . . .
H1 H 0.6807 0.3124 0.5014 0.098 Uiso 1 1 calc R U . . .
C2 C 0.7513(9) 0.4455(9) 0.6082(4) 0.099(3) Uani 1 1 d . . . . .
H2 H 0.7562 0.3907 0.6447 0.119 Uiso 1 1 calc R U . . .
C3 C 0.7874(8) 0.5701(9) 0.6387(4) 0.090(2) Uani 1 1 d . . . . .
H3 H 0.8171 0.6012 0.6964 0.108 Uiso 1 1 calc R U . . .
C4 C 0.7809(8) 0.6497(7) 0.5867(4) 0.095(2) Uani 1 1 d . . . . .
H4 H 0.8052 0.7355 0.6084 0.114 Uiso 1 1 calc R U . . .
C5 C 0.7385(7) 0.6051(7) 0.5009(4) 0.084(2) Uani 1 1 d . . . . .
H5 H 0.7354 0.6618 0.4655 0.101 Uiso 1 1 calc R U . . .
C6 C 0.7007(5) 0.4785(6) 0.4670(3) 0.0495(14) Uani 1 1 d . . . . .
C7 C 0.6490(6) 0.4221(5) 0.3738(3) 0.0548(14) Uani 1 1 d . . . . .
H7A H 0.6722 0.3533 0.3656 0.066 Uiso 1 1 calc R U . . .
H7B H 0.5479 0.3821 0.3517 0.066 Uiso 1 1 calc R U . . .
C8 C 0.6461(5) 0.5925(5) 0.2891(3) 0.0391(12) Uani 1 1 d . . . . .
C9 C 0.5327(5) 0.5973(5) 0.2982(3) 0.0542(14) Uani 1 1 d . . . . .
H9 H 0.4898 0.5533 0.3341 0.065 Uiso 1 1 calc R U . . .
C10 C 0.4852(5) 0.6704(5) 0.2516(3) 0.0528(14) Uani 1 1 d . . . . .
H10 H 0.4089 0.6761 0.2561 0.063 Uiso 1 1 calc R U . . .
C11 C 0.5494(5) 0.7340(5) 0.1994(3) 0.0478(13) Uani 1 1 d . . . . .
C12 C 0.6647(5) 0.7307(5) 0.1911(3) 0.0404(12) Uani 1 1 d . . . . .
H12 H 0.7080 0.7758 0.1556 0.048 Uiso 1 1 calc R U . . .
C13 C 0.7127(4) 0.6587(4) 0.2368(3) 0.0344(11) Uani 1 1 d . . . . .
C14 C 0.8287(4) 0.6272(4) 0.2386(3) 0.0323(11) Uani 1 1 d . . . . .
C15 C 0.8064(5) 0.5254(4) 0.2937(3) 0.0373(12) Uani 1 1 d . . . . .
C16 C 0.9830(4) 0.7395(4) 0.2798(3) 0.0330(11) Uani 1 1 d . . . . .
H16 H 1.0367 0.6987 0.3078 0.040 Uiso 1 1 calc R U . . .
C17 C 1.0138(5) 0.8527(5) 0.3469(3) 0.0372(11) Uani 1 1 d . . . . .
C18 C 1.0732(5) 0.8566(5) 0.4379(3) 0.0408(12) Uani 1 1 d . . . . .
C19 C 1.0649(5) 0.7465(5) 0.4676(3) 0.0516(14) Uani 1 1 d . . . . .
H19 H 1.0293 0.6678 0.4298 0.062 Uiso 1 1 calc R U . . .
C20 C 1.1095(6) 0.7533(6) 0.5534(3) 0.0603(15) Uani 1 1 d . . . . .
H20 H 1.1022 0.6786 0.5725 0.072 Uiso 1 1 calc R U . . .
C21 C 1.1642(5) 0.8689(6) 0.6105(3) 0.0560(15) Uani 1 1 d . . . . .
C22 C 1.2061(7) 0.8739(7) 0.7043(3) 0.082(2) Uani 1 1 d . . . . .
H22A H 1.3055 0.9091 0.7284 0.122 Uiso 1 1 calc R U . . .
H22B H 1.1595 0.7868 0.7131 0.122 Uiso 1 1 calc R U . . .
H22C H 1.1799 0.9288 0.7306 0.122 Uiso 1 1 calc R U . . .
C23 C 1.1785(6) 0.9803(6) 0.5806(3) 0.0645(17) Uani 1 1 d . . . . .
H23 H 1.2205 1.0603 0.6186 0.077 Uiso 1 1 calc R U . . .
C24 C 1.1314(5) 0.9740(5) 0.4956(3) 0.0554(14) Uani 1 1 d . . . . .
H24 H 1.1387 1.0489 0.4768 0.066 Uiso 1 1 calc R U . . .
C25 C 0.5952(5) 0.3699(4) 0.1136(3) 0.0399(12) Uani 1 1 d . . . . .
H25 H 0.6038 0.3970 0.1716 0.048 Uiso 1 1 calc R U . . .
C26 C 0.5849(6) 0.2366(5) 0.1034(3) 0.0584(15) Uani 1 1 d . . . . .
H26A H 0.6662 0.2413 0.1448 0.070 Uiso 1 1 calc R U . . .
H26B H 0.5846 0.2112 0.0480 0.070 Uiso 1 1 calc R U . . .
C27 C 0.4523(7) 0.1322(6) 0.1141(4) 0.080(2) Uani 1 1 d . . . . .
H27A H 0.4446 0.0466 0.1017 0.096 Uiso 1 1 calc R U . . .
H27B H 0.4589 0.1504 0.1721 0.096 Uiso 1 1 calc R U . . .
C28 C 0.3230(6) 0.1298(6) 0.0567(4) 0.0741(18) Uani 1 1 d . . . . .
H28A H 0.3099 0.1007 -0.0014 0.089 Uiso 1 1 calc R U . . .
H28B H 0.2419 0.0673 0.0679 0.089 Uiso 1 1 calc R U . . .
C29 C 0.3334(5) 0.2615(5) 0.0685(4) 0.0659(16) Uani 1 1 d . . . . .
H29A H 0.3373 0.2873 0.1250 0.079 Uiso 1 1 calc R U . . .
H29B H 0.2511 0.2575 0.0288 0.079 Uiso 1 1 calc R U . . .
C30 C 0.4635(5) 0.3630(5) 0.0553(3) 0.0521(14) Uani 1 1 d . . . . .
H30A H 0.4555 0.3408 -0.0026 0.063 Uiso 1 1 calc R U . . .
H30B H 0.4701 0.4486 0.0651 0.063 Uiso 1 1 calc R U . . .
C31 C 0.8261(5) 0.5788(4) 0.1522(3) 0.0350(11) Uani 1 1 d . . . . .
C32 C 0.9393(4) 0.6640(4) 0.1348(3) 0.0323(10) Uani 1 1 d . . . . .
C38 C 0.9601(5) 0.6542(5) 0.0550(3) 0.0336(11) Uani 1 1 d . . . . .
N3 N 0.8635(4) 0.5461(4) -0.0063(2) 0.0429(10) Uani 1 1 d . . . . .
C34 C 0.8824(6) 0.5341(5) -0.0795(3) 0.0516(14) Uani 1 1 d . . . . .
H34 H 0.8168 0.4583 -0.1210 0.062 Uiso 1 1 calc R U . . .
C35 C 0.9922(6) 0.6261(6) -0.0975(3) 0.0563(15) Uani 1 1 d . . . . .
H35 H 1.0003 0.6134 -0.1497 0.068 Uiso 1 1 calc R U . . .
C36 C 1.0893(6) 0.7371(6) -0.0364(3) 0.0580(15) Uani 1 1 d . . . . .
H36 H 1.1649 0.8021 -0.0465 0.070 Uiso 1 1 calc R U . . .
C37 C 1.0735(5) 0.7512(5) 0.0404(3) 0.0443(13) Uani 1 1 d . . . . .
H37 H 1.1391 0.8261 0.0827 0.053 Uiso 1 1 calc R U . . .
C39 C 1.0348(4) 0.7856(4) 0.2050(3) 0.0325(11) Uani 1 1 d . . . . .
C40 C 1.0183(6) 0.9017(5) 0.1796(3) 0.0418(12) Uani 1 1 d . . . . .
C41 C 1.1095(7) 1.1355(5) 0.1948(5) 0.082(2) Uani 1 1 d . . . . .
H41A H 1.1966 1.2164 0.2175 0.122 Uiso 1 1 calc R U . . .
H41B H 1.0461 1.1372 0.2209 0.122 Uiso 1 1 calc R U . . .
H41C H 1.0699 1.1250 0.1352 0.122 Uiso 1 1 calc R U . . .
C42 C 1.2606(6) 1.0523(6) 0.2685(4) 0.0635(16) Uani 1 1 d . . . . .
C43 C 1.4260(6) 0.9759(7) 0.3305(4) 0.092(2) Uani 1 1 d . . . . .
H43A H 1.4210 0.9314 0.3759 0.138 Uiso 1 1 calc R U . . .
H43B H 1.4834 1.0689 0.3530 0.138 Uiso 1 1 calc R U . . .
H43C H 1.4660 0.9469 0.2968 0.138 Uiso 1 1 calc R U . . .
C44 C 1.1862(5) 0.8163(5) 0.2389(3) 0.0390(12) Uani 1 1 d . . . . .
Cl1 Cl 0.48158(17) 0.81976(17) 0.13899(9) 0.0721(5) Uani 1 1 d . . . . .
N1 N 0.7067(4) 0.5181(4) 0.3258(2) 0.0402(10) Uani 1 1 d . . . . .
N2 N 0.7183(4) 0.4672(4) 0.1002(3) 0.0535(12) Uani 1 1 d . . . . .
H2A H 0.7226 0.4505 0.0515 0.064 Uiso 1 1 calc R U . . .
N4 N 1.1339(5) 1.0251(4) 0.2116(3) 0.0496(11) Uani 1 1 d . . . . .
N5 N 1.2842(4) 0.9459(5) 0.2782(3) 0.0545(12) Uani 1 1 d . . . . .
O1 O 0.8695(4) 0.4648(3) 0.3094(2) 0.0508(9) Uani 1 1 d . . . . .
O2 O 0.9929(4) 0.9409(3) 0.3253(2) 0.0517(9) Uani 1 1 d . . . . .
O3 O 0.9106(4) 0.8872(3) 0.1300(2) 0.0528(9) Uani 1 1 d . . . . .
O4 O 1.3505(5) 1.1624(4) 0.3059(3) 0.1028(17) Uani 1 1 d . . . . .
O5 O 1.2199(3) 0.7318(4) 0.2397(2) 0.0506(9) Uani 1 1 d . . . . .

loop_
_atom_site_aniso_label
_atom_site_aniso_U_11
_atom_site_aniso_U_22
_atom_site_aniso_U_33
_atom_site_aniso_U_23
_atom_site_aniso_U_13
_atom_site_aniso_U_12
C1 0.127(6) 0.094(5) 0.077(5) 0.046(4) 0.060(4) 0.079(5)
C2 0.162(8) 0.144(8) 0.054(5) 0.062(5) 0.059(5) 0.109(7)
C3 0.107(6) 0.123(7) 0.045(4) 0.014(5) 0.025(4) 0.061(5)
C4 0.140(7) 0.092(5) 0.043(4) 0.016(4) 0.027(4) 0.053(5)
C5 0.128(6) 0.070(5) 0.048(4) 0.024(4) 0.028(4) 0.045(4)
C6 0.047(3) 0.060(4) 0.047(3) 0.028(3) 0.026(3) 0.023(3)
C7 0.057(4) 0.047(3) 0.052(3) 0.020(3) 0.024(3) 0.015(3)
C8 0.035(3) 0.046(3) 0.034(3) 0.007(2) 0.013(2) 0.017(3)
C9 0.044(3) 0.075(4) 0.046(3) 0.014(3) 0.023(3) 0.027(3)
C10 0.045(3) 0.080(4) 0.045(3) 0.010(3) 0.018(3) 0.039(3)
C11 0.049(3) 0.061(4) 0.041(3) 0.011(3) 0.010(3) 0.037(3)
C12 0.043(3) 0.051(3) 0.031(3) 0.009(2) 0.013(2) 0.026(3)
C13 0.035(3) 0.036(3) 0.031(3) 0.003(2) 0.012(2) 0.016(2)
C14 0.032(3) 0.033(3) 0.035(3) 0.009(2) 0.015(2) 0.015(2)
C15 0.035(3) 0.032(3) 0.031(3) -0.001(2) 0.007(2) 0.009(3)
C16 0.036(3) 0.037(3) 0.031(3) 0.007(2) 0.013(2) 0.021(2)
C17 0.030(3) 0.042(3) 0.044(3) 0.011(2) 0.019(2) 0.017(2)
C18 0.038(3) 0.043(3) 0.037(3) 0.004(3) 0.009(2) 0.019(3)
C19 0.055(4) 0.047(3) 0.041(3) 0.005(3) 0.010(3) 0.021(3)
C20 0.070(4) 0.065(4) 0.040(3) 0.012(3) 0.010(3) 0.034(3)
C21 0.046(3) 0.076(4) 0.043(3) 0.006(3) 0.010(3) 0.032(3)
C22 0.087(5) 0.122(6) 0.032(3) 0.007(3) 0.007(3) 0.058(4)
C23 0.063(4) 0.076(5) 0.041(3) -0.008(3) 0.004(3) 0.035(4)
C24 0.063(4) 0.052(4) 0.047(3) 0.002(3) 0.012(3) 0.030(3)
C25 0.038(3) 0.035(3) 0.035(3) 0.007(2) 0.015(2) 0.008(2)
C26 0.062(4) 0.059(4) 0.057(3) 0.018(3) 0.011(3) 0.037(3)
C27 0.104(6) 0.045(4) 0.106(5) 0.044(4) 0.053(5) 0.037(4)
C28 0.058(4) 0.053(4) 0.087(5) 0.022(4) 0.025(4) 0.008(3)
C29 0.041(3) 0.059(4) 0.077(4) 0.015(3) 0.012(3) 0.013(3)
C30 0.051(3) 0.047(3) 0.053(3) 0.019(3) 0.015(3) 0.020(3)
C31 0.035(3) 0.035(3) 0.033(3) 0.006(2) 0.007(2) 0.018(3)
C32 0.031(3) 0.031(3) 0.031(3) 0.006(2) 0.008(2) 0.014(2)
C38 0.036(3) 0.037(3) 0.032(3) 0.011(2) 0.012(2) 0.021(3)
N3 0.042(3) 0.045(3) 0.035(2) 0.002(2) 0.009(2) 0.020(2)
C34 0.062(4) 0.062(4) 0.033(3) 0.002(3) 0.013(3) 0.035(3)
C35 0.073(4) 0.074(4) 0.042(3) 0.019(3) 0.030(3) 0.046(4)
C36 0.066(4) 0.067(4) 0.054(4) 0.026(3) 0.039(3) 0.032(3)
C37 0.049(3) 0.043(3) 0.044(3) 0.010(2) 0.021(3) 0.023(3)
C39 0.030(3) 0.039(3) 0.034(3) 0.010(2) 0.015(2) 0.018(2)
C40 0.053(4) 0.043(3) 0.040(3) 0.014(3) 0.030(3) 0.024(3)
C41 0.097(5) 0.042(4) 0.129(6) 0.031(4) 0.064(5) 0.038(4)
C42 0.050(4) 0.041(4) 0.083(4) -0.002(3) 0.033(4) 0.006(3)
C43 0.034(4) 0.099(5) 0.097(5) -0.007(4) -0.002(3) 0.015(4)
C44 0.037(3) 0.048(3) 0.033(3) 0.010(2) 0.018(2) 0.019(3)
Cl1 0.0792(11) 0.1024(13) 0.0638(9) 0.0252(9) 0.0212(8) 0.0696(10)
N1 0.039(2) 0.042(3) 0.036(2) 0.015(2) 0.0168(19) 0.015(2)
N2 0.044(3) 0.051(3) 0.040(2) -0.004(2) 0.021(2) 0.001(2)
N4 0.049(3) 0.031(3) 0.068(3) 0.010(2) 0.029(2) 0.015(2)
N5 0.034(3) 0.053(3) 0.058(3) -0.006(2) 0.012(2) 0.011(2)
O1 0.059(2) 0.046(2) 0.057(2) 0.0178(18) 0.0205(18) 0.033(2)
O2 0.076(3) 0.055(2) 0.046(2) 0.0156(18) 0.0293(19) 0.044(2)
O3 0.060(2) 0.058(2) 0.050(2) 0.0198(19) 0.018(2) 0.036(2)
O4 0.065(3) 0.049(3) 0.145(5) -0.022(3) 0.027(3) 0.001(3)
O5 0.044(2) 0.061(2) 0.054(2) 0.0109(18) 0.0170(17) 0.032(2)

loop_
_atom_type_symbol
_atom_type_description
_atom_type_scat_dispersion_real
_atom_type_scat_dispersion_imag
_atom_type_scat_source
C C 0.0033 0.0016 'International Tables Vol C Tables 4.2.6.8 and 6.1.1.4'
H H 0.0000 0.0000 'International Tables Vol C Tables 4.2.6.8 and 6.1.1.4'
N N 0.0061 0.0033 'International Tables Vol C Tables 4.2.6.8 and 6.1.1.4'
O O 0.0106 0.0060 'International Tables Vol C Tables 4.2.6.8 and 6.1.1.4'
Cl Cl 0.1484 0.1585 'International Tables Vol C Tables 4.2.6.8 and 6.1.1.4'

loop_
_geom_angle_atom_site_label_1
_geom_angle_atom_site_label_2
_geom_angle_atom_site_label_3
_geom_angle
_geom_angle_site_symmetry_1
_geom_angle_site_symmetry_3
_geom_angle_publ_flag
C6 C1 C2 121.4(7) . . ?
C6 C1 H1 119.3 . . ?
C2 C1 H1 119.3 . . ?
C3 C2 C1 119.7(6) . . ?
C3 C2 H2 120.1 . . ?
C1 C2 H2 120.1 . . ?
C4 C3 C2 120.5(7) . . ?
C4 C3 H3 119.8 . . ?
C2 C3 H3 119.8 . . ?
C3 C4 C5 120.3(7) . . ?
C3 C4 H4 119.8 . . ?
C5 C4 H4 119.8 . . ?
C6 C5 C4 121.1(6) . . ?
C6 C5 H5 119.4 . . ?
C4 C5 H5 119.4 . . ?
C1 C6 C5 116.9(5) . . ?
C1 C6 C7 119.1(5) . . ?
C5 C6 C7 123.9(5) . . ?
N1 C7 C6 114.2(4) . . ?
N1 C7 H7A 108.7 . . ?
C6 C7 H7A 108.7 . . ?
N1 C7 H7B 108.7 . . ?
C6 C7 H7B 108.7 . . ?
H7A C7 H7B 107.6 . . ?
C9 C8 C13 122.3(5) . . ?
C9 C8 N1 127.2(4) . . ?
C13 C8 N1 110.4(4) . . ?
C8 C9 C10 117.3(5) . . ?
C8 C9 H9 121.4 . . ?
C10 C9 H9 121.4 . . ?
C11 C10 C9 120.5(5) . . ?
C11 C10 H10 119.8 . . ?
C9 C10 H10 119.8 . . ?
C10 C11 C12 122.4(4) . . ?
C10 C11 Cl1 118.7(4) . . ?
C12 C11 Cl1 118.8(4) . . ?
C13 C12 C11 117.7(4) . . ?
C13 C12 H12 121.2 . . ?
C11 C12 H12 121.2 . . ?
C12 C13 C8 119.9(4) . . ?
C12 C13 C14 131.4(4) . . ?
C8 C13 C14 108.6(4) . . ?
C13 C14 C31 115.0(3) . . ?
C13 C14 C15 101.6(3) . . ?
C31 C14 C15 113.9(4) . . ?
C13 C14 C16 118.3(4) . . ?
C31 C14 C16 101.1(3) . . ?
C15 C14 C16 107.2(3) . . ?
O1 C15 N1 125.0(4) . . ?
O1 C15 C14 126.3(4) . . ?
N1 C15 C14 108.6(4) . . ?
C17 C16 C14 117.4(3) . . ?
C17 C16 C39 113.6(4) . . ?
C14 C16 C39 106.4(3) . . ?
C17 C16 H16 106.2 . . ?
C14 C16 H16 106.2 . . ?
C39 C16 H16 106.2 . . ?
O2 C17 C18 120.5(4) . . ?
O2 C17 C16 119.4(4) . . ?
C18 C17 C16 120.1(4) . . ?
C24 C18 C19 118.7(4) . . ?
C24 C18 C17 118.2(4) . . ?
C19 C18 C17 123.0(4) . . ?
C20 C19 C18 120.3(5) . . ?
C20 C19 H19 119.8 . . ?
C18 C19 H19 119.8 . . ?
C21 C20 C19 120.9(5) . . ?
C21 C20 H20 119.5 . . ?
C19 C20 H20 119.5 . . ?
C20 C21 C23 118.6(5) . . ?
C20 C21 C22 120.6(6) . . ?
C23 C21 C22 120.9(5) . . ?
C21 C22 H22A 109.5 . . ?
C21 C22 H22B 109.5 . . ?
H22A C22 H22B 109.5 . . ?
C21 C22 H22C 109.5 . . ?
H22A C22 H22C 109.5 . . ?
H22B C22 H22C 109.5 . . ?
C24 C23 C21 121.0(5) . . ?
C24 C23 H23 119.5 . . ?
C21 C23 H23 119.5 . . ?
C23 C24 C18 120.4(5) . . ?
C23 C24 H24 119.8 . . ?
C18 C24 H24 119.8 . . ?
N2 C25 C26 111.4(4) . . ?
N2 C25 C30 111.2(4) . . ?
C26 C25 C30 110.5(4) . . ?
N2 C25 H25 107.9 . . ?
C26 C25 H25 107.9 . . ?
C30 C25 H25 107.9 . . ?
C25 C26 C27 111.7(4) . . ?
C25 C26 H26A 109.3 . . ?
C27 C26 H26A 109.3 . . ?
C25 C26 H26B 109.3 . . ?
C27 C26 H26B 109.3 . . ?
H26A C26 H26B 107.9 . . ?
C28 C27 C26 111.4(5) . . ?
C28 C27 H27A 109.3 . . ?
C26 C27 H27A 109.3 . . ?
C28 C27 H27B 109.3 . . ?
C26 C27 H27B 109.3 . . ?
H27A C27 H27B 108.0 . . ?
C29 C28 C27 111.7(5) . . ?
C29 C28 H28A 109.3 . . ?
C27 C28 H28A 109.3 . . ?
C29 C28 H28B 109.3 . . ?
C27 C28 H28B 109.3 . . ?
H28A C28 H28B 107.9 . . ?
C28 C29 C30 110.4(5) . . ?
C28 C29 H29A 109.6 . . ?
C30 C29 H29A 109.6 . . ?
C28 C29 H29B 109.6 . . ?
C30 C29 H29B 109.6 . . ?
H29A C29 H29B 108.1 . . ?
C25 C30 C29 111.9(4) . . ?
C25 C30 H30A 109.2 . . ?
C29 C30 H30A 109.2 . . ?
C25 C30 H30B 109.2 . . ?
C29 C30 H30B 109.2 . . ?
H30A C30 H30B 107.9 . . ?
N2 C31 C32 125.8(4) . . ?
N2 C31 C14 121.4(4) . . ?
C32 C31 C14 112.7(4) . . ?
C31 C32 C38 126.2(4) . . ?
C31 C32 C39 111.6(4) . . ?
C38 C32 C39 121.6(4) . . ?
N3 C38 C37 120.2(4) . . ?
N3 C38 C32 117.4(4) . . ?
C37 C38 C32 122.4(4) . . ?
C34 N3 C38 118.3(4) . . ?
N3 C34 C35 124.2(5) . . ?
N3 C34 H34 117.9 . . ?
C35 C34 H34 117.9 . . ?
C36 C35 C34 118.1(5) . . ?
C36 C35 H35 121.0 . . ?
C34 C35 H35 121.0 . . ?
C35 C36 C37 118.9(5) . . ?
C35 C36 H36 120.5 . . ?
C37 C36 H36 120.5 . . ?
C36 C37 C38 120.3(5) . . ?
C36 C37 H37 119.9 . . ?
C38 C37 H37 119.9 . . ?
C32 C39 C44 114.5(4) . . ?
C32 C39 C40 110.2(4) . . ?
C44 C39 C40 113.3(4) . . ?
C32 C39 C16 101.7(3) . . ?
C44 C39 C16 102.4(3) . . ?
C40 C39 C16 114.1(3) . . ?
O3 C40 N4 120.2(5) . . ?
O3 C40 C39 122.1(5) . . ?
N4 C40 C39 117.6(5) . . ?
N4 C41 H41A 109.5 . . ?
N4 C41 H41B 109.5 . . ?
H41A C41 H41B 109.5 . . ?
N4 C41 H41C 109.5 . . ?
H41A C41 H41C 109.5 . . ?
H41B C41 H41C 109.5 . . ?
O4 C42 N4 122.4(6) . . ?
O4 C42 N5 120.7(6) . . ?
N4 C42 N5 116.7(5) . . ?
N5 C43 H43A 109.5 . . ?
N5 C43 H43B 109.5 . . ?
H43A C43 H43B 109.5 . . ?
N5 C43 H43C 109.5 . . ?
H43A C43 H43C 109.5 . . ?
H43B C43 H43C 109.5 . . ?
O5 C44 N5 120.8(4) . . ?
O5 C44 C39 122.9(5) . . ?
N5 C44 C39 115.9(4) . . ?
C15 N1 C8 110.2(4) . . ?
C15 N1 C7 123.6(4) . . ?
C8 N1 C7 124.5(4) . . ?
C31 N2 C25 129.7(4) . . ?
C31 N2 H2A 115.1 . . ?
C25 N2 H2A 115.1 . . ?
C42 N4 C40 124.8(5) . . ?
C42 N4 C41 118.3(5) . . ?
C40 N4 C41 115.9(5) . . ?
C44 N5 C42 124.6(4) . . ?
C44 N5 C43 118.2(5) . . ?
C42 N5 C43 117.2(5) . . ?

loop_
_geom_bond_atom_site_label_1
_geom_bond_atom_site_label_2
_geom_bond_distance
_geom_bond_site_symmetry_2
_geom_bond_publ_flag
C1 C6 1.372(7) . ?
C1 C2 1.385(9) . ?
C1 H1 0.9300 . ?
C2 C3 1.343(9) . ?
C2 H2 0.9300 . ?
C3 C4 1.337(9) . ?
C3 H3 0.9300 . ?
C4 C5 1.380(8) . ?
C4 H4 0.9300 . ?
C5 C6 1.374(8) . ?
C5 H5 0.9300 . ?
C6 C7 1.508(7) . ?
C7 N1 1.458(6) . ?
C7 H7A 0.9700 . ?
C7 H7B 0.9700 . ?
C8 C9 1.377(6) . ?
C8 C13 1.385(6) . ?
C8 N1 1.413(6) . ?
C9 C10 1.384(7) . ?
C9 H9 0.9300 . ?
C10 C11 1.359(7) . ?
C10 H10 0.9300 . ?
C11 C12 1.386(6) . ?
C11 Cl1 1.747(5) . ?
C12 C13 1.370(6) . ?
C12 H12 0.9300 . ?
C13 C14 1.526(6) . ?
C14 C31 1.528(6) . ?
C14 C15 1.539(6) . ?
C14 C16 1.555(6) . ?
C15 O1 1.214(5) . ?
C15 N1 1.374(6) . ?
C16 C17 1.530(6) . ?
C16 C39 1.578(6) . ?
C16 H16 0.9800 . ?
C17 O2 1.217(5) . ?
C17 C18 1.491(6) . ?
C18 C24 1.387(7) . ?
C18 C19 1.389(7) . ?
C19 C20 1.385(7) . ?
C19 H19 0.9300 . ?
C20 C21 1.374(8) . ?
C20 H20 0.9300 . ?
C21 C23 1.388(8) . ?
C21 C22 1.518(7) . ?
C22 H22A 0.9600 . ?
C22 H22B 0.9600 . ?
C22 H22C 0.9600 . ?
C23 C24 1.375(7) . ?
C23 H23 0.9300 . ?
C24 H24 0.9300 . ?
C25 N2 1.452(6) . ?
C25 C26 1.506(7) . ?
C25 C30 1.513(6) . ?
C25 H25 0.9800 . ?
C26 C27 1.532(7) . ?
C26 H26A 0.9700 . ?
C26 H26B 0.9700 . ?
C27 C28 1.510(8) . ?
C27 H27A 0.9700 . ?
C27 H27B 0.9700 . ?
C28 C29 1.489(8) . ?
C28 H28A 0.9700 . ?
C28 H28B 0.9700 . ?
C29 C30 1.520(7) . ?
C29 H29A 0.9700 . ?
C29 H29B 0.9700 . ?
C30 H30A 0.9700 . ?
C30 H30B 0.9700 . ?
C31 N2 1.336(6) . ?
C31 C32 1.363(6) . ?
C32 C38 1.451(6) . ?
C32 C39 1.510(6) . ?
C38 N3 1.349(6) . ?
C38 C37 1.388(6) . ?
N3 C34 1.333(6) . ?
C34 C35 1.369(7) . ?
C34 H34 0.9300 . ?
C35 C36 1.366(7) . ?
C35 H35 0.9300 . ?
C36 C37 1.381(7) . ?
C36 H36 0.9300 . ?
C37 H37 0.9300 . ?
C39 C44 1.520(6) . ?
C39 C40 1.527(6) . ?
C40 O3 1.208(5) . ?
C40 N4 1.377(6) . ?
C41 N4 1.468(6) . ?
C41 H41A 0.9600 . ?
C41 H41B 0.9600 . ?
C41 H41C 0.9600 . ?
C42 O4 1.204(6) . ?
C42 N4 1.373(7) . ?
C42 N5 1.400(7) . ?
C43 N5 1.474(7) . ?
C43 H43A 0.9600 . ?
C43 H43B 0.9600 . ?
C43 H43C 0.9600 . ?
C44 O5 1.212(5) . ?
C44 N5 1.383(6) . ?
N2 H2A 0.8600 . ?

loop_
_geom_hbond_atom_site_label_D
_geom_hbond_atom_site_label_H
_geom_hbond_atom_site_label_A
_geom_hbond_distance_DH
_geom_hbond_distance_HA
_geom_hbond_distance_DA
_geom_hbond_angle_DHA
_geom_hbond_site_symmetry_A
N2 H2A N3 0.86 2.06 2.732(6) 134.3 .
